data_7218687
loop_
_publ_author_name
'Mondal, Biplab'
'Kumar, Vikash'

_publ_section_title
;
 A fluorescence turn-on probe for selective detection of nitrogen dioxide
;
_journal_name_full 'RSC Adv.'
_journal_paper_doi 10.1039/C4RA10426A
_journal_year 2014
_chemical_formula_sum 'C34 H44 N2 O'
_chemical_formula_weight 496.71
_chemical_name_common L1
_chemical_name_systematic Ligand
_space_group_IT_number 14
_symmetry_space_group_name_Hall '-P 2ybc'
_symmetry_space_group_name_H-M 'P 1 21/c 1'
_atom_sites_solution_hydrogens geom
_atom_sites_solution_primary direct
_atom_sites_solution_secondary difmap
_audit_creation_method SHELXL-97
_cell_angle_alpha 90.00
_cell_angle_beta 95.880(9)
_cell_angle_gamma 90.00
_cell_formula_units_Z 4
_cell_length_a 11.4955(11)
_cell_length_b 10.9564(13)
_cell_length_c 23.216(2)
_cell_measurement_temperature 293(2)
_cell_volume 2908.7(5)
_computing_structure_refinement 'SHELXL-97 (Sheldrick, 1997)'
_computing_structure_solution 'SHELXS-97 (Sheldrick, 1990)'
_diffrn_ambient_temperature 293(2)
_diffrn_measured_fraction_theta_full 0.998
_diffrn_measured_fraction_theta_max 0.998
_diffrn_radiation_monochromator graphite
_diffrn_radiation_source 'fine-focus sealed tube'
_diffrn_radiation_type MoK\a
_diffrn_radiation_wavelength 0.71073
_diffrn_reflns_av_R_equivalents 0.0558
_diffrn_reflns_av_sigmaI/netI 0.1137
_diffrn_reflns_limit_h_max 13
_diffrn_reflns_limit_h_min -13
_diffrn_reflns_limit_k_max 9
_diffrn_reflns_limit_k_min -13
_diffrn_reflns_limit_l_max 24
_diffrn_reflns_limit_l_min -27
_diffrn_reflns_number 11060
_diffrn_reflns_theta_full 25.00
_diffrn_reflns_theta_max 25.00
_diffrn_reflns_theta_min 3.22
_exptl_absorpt_coefficient_mu 0.067
_exptl_absorpt_correction_T_max 1.00000
_exptl_absorpt_correction_T_min 0.47891
_exptl_absorpt_correction_type multi-scan
_exptl_crystal_colour White
_exptl_crystal_density_diffrn 1.134
_exptl_crystal_density_method 'not measured'
_exptl_crystal_F_000 1080
_exptl_crystal_size_max 0.4
_exptl_crystal_size_mid 0.3
_exptl_crystal_size_min 0.2
_refine_diff_density_max 0.221
_refine_diff_density_min -0.219
_refine_diff_density_rms 0.045
_refine_ls_extinction_method none
_refine_ls_goodness_of_fit_ref 1.174
_refine_ls_hydrogen_treatment mixed
_refine_ls_matrix_type full
_refine_ls_number_parameters 343
_refine_ls_number_reflns 5110
_refine_ls_number_restraints 0
_refine_ls_restrained_S_all 1.174
_refine_ls_R_factor_all 0.1488
_refine_ls_R_factor_gt 0.0701
_refine_ls_shift/su_max 0.000
_refine_ls_shift/su_mean 0.000
_refine_ls_structure_factor_coef Fsqd
_refine_ls_weighting_details 'calc w=1/[\s^2^(Fo^2^)+(0.0000P)^2^+0.0000P] where P=(Fo^2^+2Fc^2^)/3'
_refine_ls_weighting_scheme calc
_refine_ls_wR_factor_gt 0.0808
_refine_ls_wR_factor_ref 0.1002
_reflns_number_gt 2500
_reflns_number_total 5110
_reflns_threshold_expression >2sigma(I)
_cod_data_source_file c4ra10426a2.cif
_cod_data_source_block exp_1975
_cod_original_sg_symbol_H-M P21/c
_cod_database_code 7218687

loop_
_symmetry_equiv_pos_as_xyz
'x, y, z'
'-x, y+1/2, -z+1/2'
'-x, -y, -z'
'x, -y-1/2, z-1/2'

loop_
_atom_site_label
_atom_site_type_symbol
_atom_site_fract_x
_atom_site_fract_y
_atom_site_fract_z
_atom_site_U_iso_or_equiv
_atom_site_adp_type
_atom_site_occupancy
_atom_site_symmetry_multiplicity
_atom_site_calc_flag
_atom_site_refinement_flags
O1 O 0.58100(16) 0.7923(2) 0.44587(9) 0.0457(6) Uani 1 1 d .
H1 H 0.6127 0.8105 0.4780 0.069 Uiso 1 1 calc R
N2 N 0.8133(2) 0.8222(2) 0.52135(10) 0.0341(7) Uani 1 1 d .
C8 C 0.8071(3) 0.8637(3) 0.31971(13) 0.0347(8) Uani 1 1 d .
C10 C 0.6257(3) 0.7731(3) 0.34807(13) 0.0355(8) Uani 1 1 d .
C4 C 0.8168(2) 0.8643(3) 0.58132(12) 0.0417(9) Uani 1 1 d .
H4A H 0.8747 0.9286 0.5878 0.050 Uiso 1 1 calc R
H4B H 0.8406 0.7973 0.6072 0.050 Uiso 1 1 calc R
N1 N 0.6006(2) 0.8369(3) 0.57098(11) 0.0419(7) Uani 1 1 d .
C6 C 0.7610(3) 0.8782(3) 0.41904(13) 0.0338(8) Uani 1 1 d .
C9 C 0.7024(2) 0.8000(3) 0.30707(13) 0.0375(9) Uani 1 1 d .
H9 H 0.6827 0.7742 0.2692 0.045 Uiso 1 1 calc R
C11 C 0.6569(3) 0.8136(3) 0.40490(13) 0.0343(8) Uani 1 1 d .
C16 C 0.5103(3) 0.7049(3) 0.33056(14) 0.0418(9) Uani 1 1 d .
C5 C 0.7922(2) 0.9229(3) 0.47972(12) 0.0373(8) Uani 1 1 d .
H5A H 0.8619 0.9731 0.4808 0.045 Uiso 1 1 calc R
H5B H 0.7292 0.9735 0.4910 0.045 Uiso 1 1 calc R
C12 C 0.8850(3) 0.8912(3) 0.27111(14) 0.0415(9) Uani 1 1 d .
C2 C 0.4894(3) 0.8974(3) 0.57859(15) 0.0678(12) Uani 1 1 d .
H2A H 0.4258 0.8486 0.5613 0.102 Uiso 1 1 calc R
H2B H 0.4875 0.9761 0.5603 0.102 Uiso 1 1 calc R
H2C H 0.4821 0.9072 0.6192 0.102 Uiso 1 1 calc R
C1 C 0.6044(3) 0.7147(3) 0.59628(15) 0.0657(12) Uani 1 1 d .
H1A H 0.6765 0.6756 0.5895 0.099 Uiso 1 1 calc R
H1B H 0.5398 0.6675 0.5788 0.099 Uiso 1 1 calc R
H1C H 0.5994 0.7207 0.6372 0.099 Uiso 1 1 calc R
C17 C 0.5000(3) 0.6620(3) 0.26688(14) 0.0632(12) Uani 1 1 d .
H17A H 0.5637 0.6081 0.2612 0.095 Uiso 1 1 calc R
H17B H 0.5027 0.7315 0.2419 0.095 Uiso 1 1 calc R
H17C H 0.4272 0.6197 0.2579 0.095 Uiso 1 1 calc R
C7 C 0.8339(3) 0.9002(3) 0.37621(13) 0.0364(8) Uani 1 1 d .
H7 H 0.9038 0.9414 0.3861 0.044 Uiso 1 1 calc R
C3 C 0.6983(3) 0.9125(3) 0.59557(13) 0.0444(9) Uani 1 1 d .
H3A H 0.6976 0.9157 0.6373 0.053 Uiso 1 1 calc R
H3B H 0.6877 0.9950 0.5808 0.053 Uiso 1 1 calc R
C18 C 0.4058(2) 0.7905(3) 0.33715(14) 0.0578(11) Uani 1 1 d .
H18A H 0.3341 0.7485 0.3253 0.087 Uiso 1 1 calc R
H18B H 0.4118 0.8615 0.3134 0.087 Uiso 1 1 calc R
H18C H 0.4066 0.8149 0.3769 0.087 Uiso 1 1 calc R
C20 C 0.9203(2) 0.7567(3) 0.51013(13) 0.0402(9) Uani 1 1 d .
H20A H 0.9855 0.8132 0.5152 0.048 Uiso 1 1 calc R
H20B H 0.9124 0.7305 0.4700 0.048 Uiso 1 1 calc R
C29 C 0.9117(3) 0.4335(3) 0.57339(14) 0.0411(9) Uani 1 1 d .
C31 C 0.7411(3) 0.3282(4) 0.52797(17) 0.0642(12) Uani 1 1 d .
H31 H 0.6943 0.2589 0.5240 0.077 Uiso 1 1 calc R
C25 C 1.2482(3) 0.6378(4) 0.67188(16) 0.0650(12) Uani 1 1 d .
H25 H 1.3141 0.6357 0.6987 0.078 Uiso 1 1 calc R
C21 C 0.9493(3) 0.6468(3) 0.54798(13) 0.0357(8) Uani 1 1 d .
C24 C 1.2159(3) 0.7475(4) 0.64275(16) 0.0587(11) Uani 1 1 d .
H24 H 1.2601 0.8176 0.6510 0.070 Uiso 1 1 calc R
C34 C 0.8797(3) 0.5412(3) 0.54016(13) 0.0370(9) Uani 1 1 d .
C32 C 0.7096(3) 0.4334(4) 0.49434(16) 0.0596(11) Uani 1 1 d .
H32 H 0.6426 0.4324 0.4683 0.072 Uiso 1 1 calc R
C26 C 1.1836(3) 0.5358(4) 0.66098(15) 0.0556(11) Uani 1 1 d .
H26 H 1.2059 0.4636 0.6801 0.067 Uiso 1 1 calc R
C23 C 1.1206(3) 0.7523(3) 0.60251(14) 0.0488(10) Uani 1 1 d .
H23 H 1.1019 0.8253 0.5833 0.059 Uiso 1 1 calc R
C19 C 0.5003(3) 0.5898(3) 0.36820(15) 0.0578(11) Uani 1 1 d .
H19A H 0.5006 0.6133 0.4081 0.087 Uiso 1 1 calc R
H19B H 0.5654 0.5368 0.3640 0.087 Uiso 1 1 calc R
H19C H 0.4287 0.5479 0.3559 0.087 Uiso 1 1 calc R
C27 C 1.0814(3) 0.5375(3) 0.62033(14) 0.0403(9) Uani 1 1 d .
C30 C 0.8388(3) 0.3280(3) 0.56573(15) 0.0561(11) Uani 1 1 d .
H30 H 0.8588 0.2579 0.5871 0.067 Uiso 1 1 calc R
C22 C 1.0486(3) 0.6467(3) 0.58929(13) 0.0370(9) Uani 1 1 d .
C33 C 0.7769(3) 0.5361(3) 0.49994(14) 0.0460(9) Uani 1 1 d .
H33 H 0.7556 0.6040 0.4772 0.055 Uiso 1 1 calc R
C14 C 0.8213(3) 0.9815(4) 0.22903(16) 0.0912(16) Uani 1 1 d .
H14A H 0.7492 0.9461 0.2124 0.137 Uiso 1 1 calc R
H14B H 0.8695 1.0005 0.1988 0.137 Uiso 1 1 calc R
H14C H 0.8052 1.0550 0.2493 0.137 Uiso 1 1 calc R
C28 C 1.0131(3) 0.4339(3) 0.61144(14) 0.0451(9) Uani 1 1 d .
H28 H 1.0357 0.3628 0.6314 0.054 Uiso 1 1 calc R
C13 C 1.0022(3) 0.9470(4) 0.29459(15) 0.0854(15) Uani 1 1 d .
H13A H 0.9889 1.0226 0.3138 0.128 Uiso 1 1 calc R
H13B H 1.0484 0.9620 0.2631 0.128 Uiso 1 1 calc R
H13C H 1.0430 0.8916 0.3216 0.128 Uiso 1 1 calc R
C15 C 0.9101(3) 0.7756(3) 0.23820(15) 0.0816(14) Uani 1 1 d .
H15A H 0.9497 0.7177 0.2644 0.122 Uiso 1 1 calc R
H15B H 0.9587 0.7950 0.2082 0.122 Uiso 1 1 calc R
H15C H 0.8379 0.7410 0.2213 0.122 Uiso 1 1 calc R

loop_
_atom_site_aniso_label
_atom_site_aniso_U_11
_atom_site_aniso_U_22
_atom_site_aniso_U_33
_atom_site_aniso_U_23
_atom_site_aniso_U_13
_atom_site_aniso_U_12
O1 0.0428(14) 0.0664(18) 0.0287(14) -0.0034(13) 0.0078(11) -0.0055(13)
N2 0.0411(16) 0.0378(17) 0.0235(16) -0.0023(13) 0.0037(12) 0.0109(14)
C8 0.042(2) 0.036(2) 0.0262(19) 0.0048(16) 0.0035(16) -0.0022(17)
C10 0.0365(19) 0.041(2) 0.029(2) 0.0010(16) 0.0021(16) 0.0010(17)
C4 0.045(2) 0.053(2) 0.027(2) -0.0059(17) 0.0041(16) 0.0031(18)
N1 0.0429(17) 0.048(2) 0.0352(18) -0.0036(15) 0.0043(14) 0.0073(16)
C6 0.042(2) 0.032(2) 0.0271(19) 0.0018(16) 0.0037(16) 0.0031(17)
C9 0.047(2) 0.040(2) 0.026(2) -0.0007(16) 0.0012(16) -0.0001(18)
C11 0.037(2) 0.041(2) 0.026(2) 0.0031(16) 0.0072(16) 0.0052(17)
C16 0.041(2) 0.049(2) 0.035(2) -0.0011(18) 0.0004(16) 0.0002(18)
C5 0.044(2) 0.036(2) 0.032(2) -0.0022(16) 0.0002(16) 0.0032(17)
C12 0.046(2) 0.048(2) 0.031(2) 0.0004(18) 0.0091(17) -0.0014(19)
C2 0.047(2) 0.085(3) 0.073(3) -0.003(3) 0.009(2) 0.011(2)
C1 0.076(3) 0.055(3) 0.067(3) 0.006(2) 0.014(2) -0.002(2)
C17 0.052(2) 0.090(3) 0.046(3) -0.012(2) -0.0030(19) -0.018(2)
C7 0.038(2) 0.036(2) 0.035(2) 0.0028(17) 0.0011(16) -0.0012(17)
C3 0.055(2) 0.048(2) 0.030(2) -0.0063(18) 0.0057(17) 0.005(2)
C18 0.046(2) 0.071(3) 0.054(3) 0.001(2) -0.0021(19) 0.003(2)
C20 0.044(2) 0.043(2) 0.035(2) 0.0008(17) 0.0098(16) 0.0090(18)
C29 0.050(2) 0.041(2) 0.034(2) -0.0032(18) 0.0111(18) 0.004(2)
C31 0.075(3) 0.060(3) 0.058(3) -0.009(2) 0.010(2) -0.017(2)
C25 0.045(3) 0.094(4) 0.053(3) -0.004(3) -0.009(2) 0.014(3)
C21 0.040(2) 0.039(2) 0.028(2) 0.0002(17) 0.0070(16) 0.0114(18)
C24 0.047(2) 0.068(3) 0.061(3) -0.011(2) 0.002(2) -0.004(2)
C34 0.041(2) 0.043(2) 0.028(2) -0.0031(17) 0.0095(16) 0.0072(18)
C32 0.053(3) 0.069(3) 0.055(3) -0.009(2) 0.000(2) -0.003(2)
C26 0.054(3) 0.071(3) 0.041(2) 0.003(2) -0.0012(19) 0.018(2)
C23 0.050(2) 0.057(3) 0.039(2) 0.001(2) 0.0044(18) 0.009(2)
C19 0.053(2) 0.052(3) 0.068(3) 0.002(2) 0.001(2) -0.012(2)
C27 0.041(2) 0.050(3) 0.030(2) -0.0011(18) 0.0086(17) 0.014(2)
C30 0.073(3) 0.052(3) 0.045(3) 0.003(2) 0.015(2) 0.006(2)
C22 0.039(2) 0.041(2) 0.032(2) -0.0019(17) 0.0081(16) 0.0101(18)
C33 0.051(2) 0.048(3) 0.039(2) -0.0065(19) 0.0040(18) 0.002(2)
C14 0.091(3) 0.118(4) 0.071(3) 0.057(3) 0.032(3) 0.027(3)
C28 0.058(2) 0.043(3) 0.036(2) 0.0071(18) 0.0103(18) 0.018(2)
C13 0.070(3) 0.142(4) 0.048(3) -0.006(3) 0.023(2) -0.043(3)
C15 0.104(3) 0.078(3) 0.072(3) -0.019(3) 0.050(3) -0.017(3)

loop_
_atom_type_symbol
_atom_type_description
_atom_type_scat_dispersion_real
_atom_type_scat_dispersion_imag
_atom_type_scat_source
C C 0.0033 0.0016 'International Tables Vol C Tables 4.2.6.8 and 6.1.1.4'
H H 0.0000 0.0000 'International Tables Vol C Tables 4.2.6.8 and 6.1.1.4'
N N 0.0061 0.0033 'International Tables Vol C Tables 4.2.6.8 and 6.1.1.4'
O O 0.0106 0.0060 'International Tables Vol C Tables 4.2.6.8 and 6.1.1.4'

loop_
_geom_angle_atom_site_label_1
_geom_angle_atom_site_label_2
_geom_angle_atom_site_label_3
_geom_angle
C4 N2 C20 112.4(2)
C4 N2 C5 112.1(2)
C20 N2 C5 109.5(2)
C7 C8 C9 116.7(3)
C7 C8 C12 123.5(3)
C9 C8 C12 119.8(3)
C9 C10 C11 117.1(3)
C9 C10 C16 120.7(3)
C11 C10 C16 122.1(3)
N2 C4 C3 112.1(2)
C2 N1 C3 109.9(3)
C2 N1 C1 110.9(3)
C3 N1 C1 111.8(3)
C7 C6 C11 119.0(3)
C7 C6 C5 120.9(3)
C11 C6 C5 120.1(3)
C10 C9 C8 123.7(3)
O1 C11 C6 120.7(3)
O1 C11 C10 118.5(3)
C6 C11 C10 120.7(3)
C18 C16 C10 109.7(3)
C18 C16 C17 107.2(3)
C10 C16 C17 112.3(3)
C18 C16 C19 109.7(3)
C10 C16 C19 111.0(3)
C17 C16 C19 106.9(3)
N2 C5 C6 112.3(3)
C15 C12 C13 107.8(3)
C15 C12 C14 108.8(3)
C13 C12 C14 108.5(3)
C15 C12 C8 111.0(3)
C13 C12 C8 112.0(3)
C14 C12 C8 108.6(3)
C8 C7 C6 122.8(3)
N1 C3 C4 112.7(3)
N2 C20 C21 115.2(2)
C28 C29 C30 121.7(3)
C28 C29 C34 119.4(3)
C30 C29 C34 118.9(3)
C30 C31 C32 120.5(4)
C26 C25 C24 120.2(4)
C34 C21 C22 119.7(3)
C34 C21 C20 119.5(3)
C22 C21 C20 120.7(3)
C23 C24 C25 120.9(4)
C21 C34 C33 122.5(3)
C21 C34 C29 119.7(3)
C33 C34 C29 117.9(3)
C33 C32 C31 120.5(4)
C25 C26 C27 120.7(4)
C24 C23 C22 121.3(4)
C28 C27 C22 119.7(3)
C28 C27 C26 120.2(3)
C22 C27 C26 120.1(3)
C31 C30 C29 121.1(4)
C21 C22 C27 119.7(3)
C21 C22 C23 123.5(3)
C27 C22 C23 116.8(3)
C32 C33 C34 121.1(3)
C27 C28 C29 121.6(3)

loop_
_geom_bond_atom_site_label_1
_geom_bond_atom_site_label_2
_geom_bond_distance
O1 C11 1.375(3)
N2 C4 1.463(3)
N2 C20 1.471(3)
N2 C5 1.470(3)
C8 C7 1.376(4)
C8 C9 1.396(4)
C8 C12 1.540(4)
C10 C9 1.394(4)
C10 C11 1.403(4)
C10 C16 1.541(4)
C4 C3 1.529(3)
N1 C2 1.467(3)
N1 C3 1.463(3)
N1 C1 1.461(4)
C6 C7 1.385(4)
C6 C11 1.400(4)
C6 C5 1.500(4)
C16 C18 1.544(4)
C16 C17 1.544(4)
C16 C19 1.545(4)
C12 C15 1.522(4)
C12 C13 1.528(4)
C12 C14 1.525(4)
C20 C21 1.508(4)
C29 C28 1.389(4)
C29 C30 1.429(4)
C29 C34 1.436(4)
C31 C30 1.351(4)
C31 C32 1.419(4)
C25 C26 1.351(4)
C25 C24 1.410(5)
C21 C34 1.407(4)
C21 C22 1.414(4)
C24 C23 1.366(4)
C34 C33 1.431(4)
C32 C33 1.364(4)
C26 C27 1.430(4)
C23 C22 1.436(4)
C27 C28 1.384(4)
C27 C22 1.427(4)
